data_1570444
loop_
_publ_author_name
'Sacharczuk, Natalia'
'Olejniczak, Anna'
'Bujak, Maciej'
'Dziubek, Kamil Filip'
'Katrusiak, Andrzej'
'Podsiad&#x142;o, Marcin'

_publ_section_title
;
 Conformation-aggregation interplay in the simplest aliphatic ethers
 probed under high pressure.
;
_journal_issue 'Pt 1'
_journal_name_full IUCrJ
_journal_page_first 57
_journal_page_last 61
_journal_paper_doi 10.1107/S2052252523009995
_journal_volume 11
_journal_year 2024
_chemical_formula_moiety 'C4 H10 O'
_chemical_formula_sum 'C4 H10 O'
_chemical_formula_weight 74.12
_chemical_name_systematic 'diethyl ether'
_space_group_crystal_system triclinic
_space_group_IT_number 2
_space_group_name_Hall '-P 1'
_space_group_name_H-M_alt 'P -1'
_atom_sites_solution_hydrogens geom
_atom_sites_solution_primary dual
_audit_creation_method
;
Olex2 1.5
(compiled 2022.04.07 svn.rca3783a0 for OlexSys, GUI svn.r6498)
;
_cell_angle_alpha 97.275(8)
_cell_angle_beta 102.728(6)
_cell_angle_gamma 96.747(10)
_cell_formula_units_Z 2
_cell_length_a 5.1196(4)
_cell_length_b 5.6659(10)
_cell_length_c 7.2999(4)
_cell_measurement_reflns_used 846
_cell_measurement_temperature 295(2)
_cell_measurement_theta_max 26.0770
_cell_measurement_theta_min 5.0820
_cell_volume 202.56(4)
_computing_cell_refinement 'CrysAlisPro 1.171.42.49 (Rigaku OD, 2022)'
_computing_data_collection 'CrysAlisPro 1.171.42.49 (Rigaku OD, 2022)'
_computing_data_reduction 'CrysAlisPro 1.171.42.49 (Rigaku OD, 2022)'
_computing_molecular_graphics 'Olex2 1.5 (Dolomanov et al., 2009)'
_computing_publication_material 'Olex2 1.5 (Dolomanov et al., 2009)'
_computing_structure_refinement 'SHELXL 2018/3 (Sheldrick, 2015)'
_computing_structure_solution 'SHELXT 2018/2 (Sheldrick, 2018)'
_diffrn_ambient_environment 'diamond-anvil cell'
_diffrn_ambient_pressure 2800000
_diffrn_ambient_temperature 295(2)
_diffrn_measured_fraction_theta_full 0.320
_diffrn_measured_fraction_theta_max 0.305
_diffrn_measurement_device_type 'KUMA KM4-CCD, Eos'
_diffrn_measurement_method '\f- and \w-scans'
_diffrn_radiation_type MoK\a
_diffrn_radiation_wavelength 0.71073
_diffrn_reflns_av_R_equivalents 0.0138
_diffrn_reflns_av_unetI/netI 0.0102
_diffrn_reflns_Laue_measured_fraction_full 0.320
_diffrn_reflns_Laue_measured_fraction_max 0.305
_diffrn_reflns_limit_h_max 6
_diffrn_reflns_limit_h_min -6
_diffrn_reflns_limit_k_max 4
_diffrn_reflns_limit_k_min -4
_diffrn_reflns_limit_l_max 8
_diffrn_reflns_limit_l_min -8
_diffrn_reflns_number 1217
_diffrn_reflns_point_group_measured_fraction_full 0.320
_diffrn_reflns_point_group_measured_fraction_max 0.305
_diffrn_reflns_theta_full 25.242
_diffrn_reflns_theta_max 26.126
_diffrn_reflns_theta_min 5.095
_exptl_absorpt_coefficient_mu 0.084
_exptl_absorpt_correction_T_max 1.00000
_exptl_absorpt_correction_T_min 0.67525
_exptl_absorpt_correction_type multi-scan
_exptl_absorpt_process_details
;
CrysAlisPro 1.171.42.49 (Rigaku Oxford Diffraction, 2022)
Empirical absorption correction using spherical harmonics,
implemented in SCALE3 ABSPACK scaling algorithm.
;
_exptl_crystal_colour colourless
_exptl_crystal_density_diffrn 1.215
_exptl_crystal_description disc
_exptl_crystal_F_000 84
_exptl_crystal_size_max 0.36
_exptl_crystal_size_mid 0.36
_exptl_crystal_size_min 0.23
_refine_diff_density_max 0.086
_refine_diff_density_min -0.079
_refine_diff_density_rms 0.019
_refine_ls_extinction_method none
_refine_ls_goodness_of_fit_ref 1.179
_refine_ls_hydrogen_treatment constr
_refine_ls_matrix_type full
_refine_ls_number_parameters 48
_refine_ls_number_reflns 244
_refine_ls_number_restraints 0
_refine_ls_restrained_S_all 1.179
_refine_ls_R_factor_all 0.0419
_refine_ls_R_factor_gt 0.0388
_refine_ls_shift/su_max 0.000
_refine_ls_shift/su_mean 0.000
_refine_ls_structure_factor_coef Fsqd
_refine_ls_weighting_details 'w=1/[\s^2^(Fo^2^)+(0.0403P)^2^+0.0893P] where P=(Fo^2^+2Fc^2^)/3'
_refine_ls_weighting_scheme calc
_refine_ls_wR_factor_gt 0.0980
_refine_ls_wR_factor_ref 0.1000
_reflns_Friedel_coverage 0.000
_reflns_number_gt 225
_reflns_number_total 244
_reflns_threshold_expression 'I > 2\s(I)'
_cod_data_source_file lq5055.cif
_cod_data_source_block diethyl_ether_phase_delta_2_80GPa
_cod_depositor_comments 'Adding full bibliography for 1570433--1570452.cif.'
_cod_database_code 1570444
_shelx_shelxl_version_number 2018/3
_shelx_space_group_comment
;
The symmetry employed for this shelxl refinement is uniquely defined
by the following loop, which should always be used as a source of
symmetry information in preference to the above space-group names.
They are only intended as comments.
;
_exptl_absorpt_special_details
;
Data were collected at room temperature (295(2) K) and pressure of 2.80(2) GPa
(2800000 kPa).
;
_olex2_refinement_description
;
1. Fixed Uiso
 At 1.2 times of:
  All C(H,H) groups
 At 1.5 times of:
  All C(H,H,H) groups
2.a Secondary CH2 refined with riding coordinates:
 C1(H11,H12), C3(H31,H32)
2.b Idealised Me refined as rotating group:
 C2(H21,H23,H22), C4(H41,H43,H42)
;
_olex2_submission_special_instructions 'No special instructions were received'

loop_
_space_group_symop_operation_xyz
'x, y, z'
'-x, -y, -z'

loop_
_atom_site_label
_atom_site_type_symbol
_atom_site_fract_x
_atom_site_fract_y
_atom_site_fract_z
_atom_site_U_iso_or_equiv
_atom_site_adp_type
_atom_site_occupancy
_atom_site_site_symmetry_order
_atom_site_calc_flag
_atom_site_refinement_flags_posn
_atom_site_refinement_flags_adp
_atom_site_refinement_flags_occupancy
_atom_site_disorder_assembly
_atom_site_disorder_group
O1 O 0.5029(7) 0.2073(11) 0.3190(3) 0.042(4) Uani 1 1 d . . . . .
C1 C 0.5498(12) 0.4352(18) 0.2653(4) 0.043(6) Uani 1 1 d . . . . .
H11 H 0.628013 0.422259 0.155505 0.052 Uiso 1 1 calc R U . . .
H12 H 0.676772 0.543641 0.368504 0.052 Uiso 1 1 calc R U . . .
C2 C 0.2856(8) 0.5336(14) 0.2175(4) 0.041(5) Uani 1 1 d . . . . .
H21 H 0.167648 0.435123 0.106701 0.061 Uiso 1 1 calc R U . . .
H23 H 0.319899 0.695440 0.192897 0.061 Uiso 1 1 calc R U . . .
H22 H 0.201188 0.532848 0.322611 0.061 Uiso 1 1 calc R U . . .
C3 C 0.7439(8) 0.0987(13) 0.3593(3) 0.045(5) Uani 1 1 d . . . . .
H31 H 0.717200 -0.027165 0.434745 0.054 Uiso 1 1 calc R U . . .
H32 H 0.892291 0.218957 0.434044 0.054 Uiso 1 1 calc R U . . .
C4 C 0.8197(10) -0.0082(16) 0.1798(3) 0.052(5) Uani 1 1 d . . . . .
H41 H 0.679133 -0.135463 0.109703 0.079 Uiso 1 1 calc R U . . .
H43 H 0.986759 -0.071269 0.213696 0.079 Uiso 1 1 calc R U . . .
H42 H 0.840957 0.114565 0.102610 0.079 Uiso 1 1 calc R U . . .

loop_
_atom_site_aniso_label
_atom_site_aniso_U_11
_atom_site_aniso_U_22
_atom_site_aniso_U_33
_atom_site_aniso_U_23
_atom_site_aniso_U_13
_atom_site_aniso_U_12
O1 0.031(3) 0.071(11) 0.0349(11) 0.017(2) 0.0132(13) 0.026(6)
C1 0.036(4) 0.072(17) 0.0281(14) 0.012(3) 0.0093(17) 0.026(9)
C2 0.036(4) 0.060(15) 0.0327(12) 0.012(2) 0.0094(14) 0.024(8)
C3 0.038(4) 0.074(13) 0.0291(12) 0.009(2) 0.0065(14) 0.036(7)
C4 0.044(4) 0.086(15) 0.0344(13) 0.008(3) 0.0125(16) 0.036(8)

loop_
_atom_type_symbol
_atom_type_description
_atom_type_scat_dispersion_real
_atom_type_scat_dispersion_imag
_atom_type_scat_source
C C 0.0033 0.0016 'International Tables Vol C Tables 4.2.6.8 and 6.1.1.4'
H H 0.0000 0.0000 'International Tables Vol C Tables 4.2.6.8 and 6.1.1.4'
O O 0.0106 0.0060 'International Tables Vol C Tables 4.2.6.8 and 6.1.1.4'

loop_
_geom_angle_atom_site_label_1
_geom_angle_atom_site_label_2
_geom_angle_atom_site_label_3
_geom_angle
_geom_angle_site_symmetry_1
_geom_angle_site_symmetry_3
_geom_angle_publ_flag
C1 O1 C3 112.5(5) . . ?
O1 C1 H11 109.8 . . ?
O1 C1 H12 109.8 . . ?
O1 C1 C2 109.5(7) . . ?
H11 C1 H12 108.2 . . ?
C2 C1 H11 109.8 . . ?
C2 C1 H12 109.8 . . ?
C1 C2 H21 109.5 . . ?
C1 C2 H23 109.5 . . ?
C1 C2 H22 109.5 . . ?
H21 C2 H23 109.5 . . ?
H21 C2 H22 109.5 . . ?
H23 C2 H22 109.5 . . ?
O1 C3 H31 109.1 . . ?
O1 C3 H32 109.1 . . ?
O1 C3 C4 112.51(18) . . ?
H31 C3 H32 107.8 . . ?
C4 C3 H31 109.1 . . ?
C4 C3 H32 109.1 . . ?
C3 C4 H41 109.5 . . ?
C3 C4 H43 109.5 . . ?
C3 C4 H42 109.5 . . ?
H41 C4 H43 109.5 . . ?
H41 C4 H42 109.5 . . ?
H43 C4 H42 109.5 . . ?

loop_
_geom_bond_atom_site_label_1
_geom_bond_atom_site_label_2
_geom_bond_distance
_geom_bond_site_symmetry_2
_geom_bond_publ_flag
O1 C1 1.405(13) . ?
O1 C3 1.432(3) . ?
C1 H11 0.9700 . ?
C1 H12 0.9700 . ?
C1 C2 1.510(3) . ?
C2 H21 0.9600 . ?
C2 H23 0.9600 . ?
C2 H22 0.9600 . ?
C3 H31 0.9700 . ?
C3 H32 0.9700 . ?
C3 C4 1.521(3) . ?
C4 H41 0.9600 . ?
C4 H43 0.9600 . ?
C4 H42 0.9600 . ?

loop_
_geom_torsion_atom_site_label_1
_geom_torsion_atom_site_label_2
_geom_torsion_atom_site_label_3
_geom_torsion_atom_site_label_4
_geom_torsion
_geom_torsion_site_symmetry_1
_geom_torsion_site_symmetry_2
_geom_torsion_site_symmetry_3
_geom_torsion_site_symmetry_4
_geom_torsion_publ_flag
C1 O1 C3 C4 -77.9(7) . . . . ?
C3 O1 C1 C2 177.7(2) . . . . ?
